data_2000958
loop_
_publ_author_name
'Ammon, H. L.'
'Prasad, S. M.'
'Kumar, N.'

_publ_section_title
;
 Structure of RG-12561 dichloromethane solvate and a diastereomer
;
_journal_issue 4
_journal_name_full 'Acta Crystallographica Section C'
_journal_page_first 669
_journal_page_last 675
_journal_paper_doi 10.1107/S0108270191010077
_journal_volume 48
_journal_year 1992
_chemical_formula_moiety '2(C24 H31 F1 O3),C1 H2 Cl2'
_chemical_formula_sum 'C49 H64 Cl2 F2 O6'
_chemical_formula_weight 857.47
_space_group_IT_number 2
_space_group_name_Hall '-P 1'
_space_group_name_H-M_alt 'P -1'
_symmetry_cell_setting triclinic
_symmetry_space_group_name_Hall '-P 1'
_symmetry_space_group_name_H-M 'P -1'
_cell_angle_alpha 99.456(4)
_cell_angle_beta 94.217(4)
_cell_angle_gamma 101.893(4)
_cell_formula_units_Z 4
_cell_length_a 11.7413(5)
_cell_length_b 13.0279(5)
_cell_length_c 16.2332(9)
_cell_volume 2381.9(2)
_diffrn_radiation_type Cu
_diffrn_radiation_wavelength 1.54178
_exptl_absorpt_coefficient_mu 1.669
_exptl_crystal_density_diffrn 1.195
_exptl_crystal_F_000 912
_cod_data_source_file cr0324.cif
_cod_data_source_block cr0324a
_cod_original_cell_volume 2381.9(4)
_cod_database_code 2000958

loop_
_space_group_symop_id
_space_group_symop_operation_xyz
1 x,y,z
2 -x,-y,-z

loop_
_atom_site_label
_atom_site_fract_x
_atom_site_fract_y
_atom_site_fract_z
F' -.0379(3) .6470(4) .1364(2)
O1' .4959(2) .6941(2) .4170(2)
O2' .5548(2) .6274(2) .5228(2)
O3' .2700(3) .7523(3) .5165(2)
C1' .4723(3) .6430(3) .4807(3)
C2' .3478(4) .5988(4) .4931(3)
C3' .2604(3) .6557(4) .4595(3)
C4' .2867(3) .6753(3) .3729(3)
C5' .4096(3) .7424(3) .3769(2)
C6' .4469(3) .7566(3) .2933(2)
C7' .4777(3) .8500(3) .2706(2)
C8' .5097(3) .8639(3) .1856(2)
C9' .4342(3) .8198(3) .1166(2)
C10' .4671(4) .8219(3) .0290(3)
C11' .5983(3) .8447(3) .0238(3)
C12' .6544(3) .9409(4) .0922(3)
C13' .6306(3) .9330(3) .1832(3)
C14' .6237(4) .8723(4) -.0620(3)
C15' .6452(4) .7455(4) .0328(3)
C16' .6353(4) 1.0469(4) .2299(3)
C17' .7245(4) .8907(5) .2282(3)
C18' .3089(3) .7706(3) .1222(2)
C19' .2357(4) .8357(4) .1525(3)
C20' .1181(4) .7971(5) .1582(3)
C21' .0784(5) .6902(7) .1328(4)
C22' .1440(6) .6218(5) .1027(4)
C23' .2621(4) .6633(4) .0970(3)
C24' .0384(4) .8659(6) .1911(4)
F'' -.5299(3) .5185(2) .1375(2)
O1'' .0000(2) .7025(2) .4079(2)
O2'' .0991(2) .8652(2) .4516(2)
O3'' -.2236(2) .7462(2) .5049(2)
C1'' .0041(4) .8069(4) .4297(2)
C2'' -.1062(3) .8467(3) .4226(3)
C3'' -.2176(3) .7642(3) .4213(3)
C4'' -.2118(3) .6634(4) .3626(2)
C5'' -.1088(3) .6202(3) .3906(2)
C6'' -.0878(3) .5319(3) .3270(2)
C7'' -.0999(3) .4321(4) .3353(2)
C8'' -.0872(3) .3456(3) .2673(2)
C9'' -.1538(3) .3254(3) .1931(2)
C10'' -.1340(3) .2478(3) .1187(2)
C11'' -.0126(3) .2241(3) .1235(2)
C12'' .0130(3) .1985(3) .2110(3)
C13'' .0052(3) .2837(3) .2867(2)
C14'' -.0111(4) .1270(4) .0568(3)
C15'' .0766(4) .3190(4) .1069(3)
C16'' -.0299(4) .2248(4) .3584(3)
C17'' .1250(3) .3595(4) .3167(3)
C18'' -.2542(3) .3768(3) .1789(2)
C19'' -.3489(4) .3632(3) .2249(3)
C20'' -.4438(4) .4099(4) .2132(3)
C21'' -.4377(4) .4718(4) .1521(3)
C22'' -.3476(5) .4879(4) .1046(3)
C23'' -.2554(4) .4402(3) .1176(3)
C24'' -.5455(4) .3959(5) .2630(3)
C25 .7238(5) .9624(6) .6179(4)
Cl1 .6680(10) .8970(10) .6865(7)
Cl2 .6283(7) .9615(6) .5408(6)
Cl3 .5799(8) .9308(7) .5586(5)
Cl4 .6778(5) .8883(6) .7079(4)
H2A' .3428 .5983 .5523
H2B' .3261 .5234 .4655
H3' .1803 .6153 .4566
H3A' .2155 .7890 .4942
H4A' .2306 .7125 .3491
H4B' .2801 .6102 .3349
H5' .4114 .8133 .4094
H6' .4491 .6929 .2535
H7' .4786 .9122 .3134
H10A' .4307 .7548 -.0063
H10B' .4343 .8760 .0057
H12' .7396 .9552 .0901
H12B' .6313 1.0040 .0773
H14A' .5854 .8136 -.1080
H14B' .7052 .8873 -.0696
H14C' .5936 .9335 -.0732
H15A' .7275 .7573 .0316
H15B' .6071 .6860 -.0083
H15C' .6299 .7259 .0882
H16A' .7100 1.0952 .2286
H16B' .6218 1.0496 .2871
H16C' .5765 1.0783 .2035
H17A' .7126 .8889 .2855
H17B' .8023 .9332 .2274
H17C' .7245 .8189 .2009
H19' .2703 .9157 .1671
H22' .1133 .5449 .0830
H23' .3132 .6171 .0775
H24A' -.0199 .8752 .1507
H24B' .0876 .9487 .2077
H24C' .0000 .8575 .2414
H2A'' -.1093 .8784 .3723
H2B'' -.1032 .9075 .4693
H3'' -.2846 .7946 .4044
H3A'' -.2992 .7056 .5111
H4A'' -.2070 .6759 .3053
H4B'' -.2860 .6108 .3598
H5'' -.1247 .5905 .4417
H6'' -.0587 .5534 .2750
H7'' -.1189 .4154 .3893
H10A'' -.1500 .2718 .0673
H10B'' -.1929 .1784 .1138
H12A'' .0912 .1804 .2141
H12B'' -.0407 .1298 .2133
H14A'' -.0244 .1393 .0004
H14B'' -.0667 .0634 .0616
H14C'' .0662 .1067 .0596
H15A'' .1554 .3060 .1115
H15B'' .0788 .3826 .1479
H15C'' .0600 .3335 .0528
H16A'' -.1057 .1754 .3429
H16B'' -.0360 .2735 .4076
H16C'' .0249 .1831 .3727
H17A'' .1832 .3216 .3322
H17B'' .1193 .4106 .3650
H17C'' .1523 .3971 .2736
H19'' -.3527 .3149 .2681
H22'' -.3497 .5333 .0615
H23'' -.1852 .4536 .0867
H24A'' -.5563 .4583 .2959
H24B'' -.5379 .3456 .3038
H24C'' -.6191 .3600 .2287
